data_2230105
loop_
_publ_author_name
'Che Mat, Ahmad Nazeer'
'Abdullah, Norbani'
'Khaledi, Hamid'
'Tee, Jia Ti'

_publ_section_title
;
 Bis(\m-hexadecanoato-\k^2^<i>O</i>:<i>O</i>)bis[(2,2'-bipyridine-\k^2^<i>N</i>,<i>N</i>')(hexadecanoato-\k<i>O</i>)copper(II)]
 methanol disolvate
;
_journal_coeditor_code OM2420
_journal_issue 5
_journal_name_full 'Acta Crystallographica Section E'
_journal_page_first m599
_journal_page_last m600
_journal_paper_doi 10.1107/S1600536811013559
_journal_volume 67
_journal_year 2011
_chemical_formula_iupac '[Cu2 (C16 H31 O2)4 (C10 H8 N2)2], 2C H4 O'
_chemical_formula_moiety 'C84 H140 Cu2 N4 O8, 2(C H4 O)'
_chemical_formula_sum 'C86 H148 Cu2 N4 O10'
_chemical_formula_weight 1525.16
_chemical_name_systematic
;
Bis(\m-hexadecanoato-\k^2^<i>O</i>:<i>O</i>)bis[(2,2'-bipyridine-
\k^2^<i>N</i>,<i>N</i>')(hexadecanoato-\k<i>O</i>)copper(II)] methanol
disolvate
;
_space_group_IT_number 2
_symmetry_cell_setting triclinic
_symmetry_space_group_name_Hall '-P 1'
_symmetry_space_group_name_H-M 'P -1'
_atom_sites_solution_hydrogens geom
_atom_sites_solution_primary direct
_atom_sites_solution_secondary difmap
_audit_creation_method SHELXL-97
_cell_angle_alpha 92.559(2)
_cell_angle_beta 98.681(2)
_cell_angle_gamma 95.516(2)
_cell_formula_units_Z 1
_cell_length_a 9.6064(3)
_cell_length_b 9.7506(3)
_cell_length_c 24.0234(8)
_cell_measurement_reflns_used 2321
_cell_measurement_temperature 296(2)
_cell_measurement_theta_max 21.54
_cell_measurement_theta_min 2.54
_cell_volume 2210.14(12)
_computing_cell_refinement 'SAINT (Bruker, 2007)'
_computing_data_collection 'APEX2 (Bruker, 2007)'
_computing_data_reduction 'SAINT (Bruker, 2007)'
_computing_molecular_graphics 'X-SEED (Barbour, 2001)'
_computing_publication_material 'SHELXL97 and publCIF (Westrip, 2010)'
_computing_structure_refinement 'SHELXL97 (Sheldrick, 2008)'
_computing_structure_solution 'SHELXS97 (Sheldrick, 2008)'
_diffrn_ambient_temperature 296(2)
_diffrn_measured_fraction_theta_full 0.983
_diffrn_measured_fraction_theta_max 0.983
_diffrn_measurement_device_type 'Bruker APEXII CCD'
_diffrn_measurement_method '\f and \w'
_diffrn_radiation_monochromator graphite
_diffrn_radiation_source 'fine-focus sealed tube'
_diffrn_radiation_type MoK\a
_diffrn_radiation_wavelength 0.71073
_diffrn_reflns_av_R_equivalents 0.0338
_diffrn_reflns_av_sigmaI/netI 0.0670
_diffrn_reflns_limit_h_max 11
_diffrn_reflns_limit_h_min -11
_diffrn_reflns_limit_k_max 11
_diffrn_reflns_limit_k_min -11
_diffrn_reflns_limit_l_max 29
_diffrn_reflns_limit_l_min -29
_diffrn_reflns_number 13457
_diffrn_reflns_theta_full 25.50
_diffrn_reflns_theta_max 25.50
_diffrn_reflns_theta_min 1.72
_exptl_absorpt_coefficient_mu 0.536
_exptl_absorpt_correction_T_max 0.9534
_exptl_absorpt_correction_T_min 0.8142
_exptl_absorpt_correction_type multi-scan
_exptl_absorpt_process_details '(SADABS; Sheldrick, 1996)'
_exptl_crystal_colour blue
_exptl_crystal_density_diffrn 1.146
_exptl_crystal_density_method 'not measured'
_exptl_crystal_description block
_exptl_crystal_F_000 830
_exptl_crystal_size_max 0.40
_exptl_crystal_size_mid 0.27
_exptl_crystal_size_min 0.09
_refine_diff_density_max 0.307
_refine_diff_density_min -0.238
_refine_ls_extinction_method none
_refine_ls_goodness_of_fit_ref 0.986
_refine_ls_hydrogen_treatment mixed
_refine_ls_matrix_type full
_refine_ls_number_parameters 466
_refine_ls_number_reflns 8088
_refine_ls_number_restraints 1
_refine_ls_restrained_S_all 0.986
_refine_ls_R_factor_all 0.0842
_refine_ls_R_factor_gt 0.0497
_refine_ls_shift/su_max 0.011
_refine_ls_shift/su_mean 0.000
_refine_ls_structure_factor_coef Fsqd
_refine_ls_weighting_details 'calc w=1/[\s^2^(Fo^2^)+(0.0610P)^2^] where P=(Fo^2^+2Fc^2^)/3'
_refine_ls_weighting_scheme calc
_refine_ls_wR_factor_gt 0.1103
_refine_ls_wR_factor_ref 0.1267
_reflns_number_gt 5498
_reflns_number_total 8088
_reflns_threshold_expression I>2\s(I)
_cod_data_source_file om2420.cif
_cod_data_source_block I
_cod_database_code 2230105
_cod_database_fobs_code 2230105

loop_
_symmetry_equiv_pos_as_xyz
'x, y, z'
'-x, -y, -z'

loop_
_atom_site_type_symbol
_atom_site_label
_atom_site_fract_x
_atom_site_fract_y
_atom_site_fract_z
_atom_site_U_iso_or_equiv
_atom_site_adp_type
_atom_site_calc_flag
_atom_site_refinement_flags
_atom_site_occupancy
_atom_site_disorder_assembly
_atom_site_disorder_group
Cu Cu1 0.91189(3) 0.34121(3) 0.498126(15) 0.03823(13) Uani d . 1 . .
O O1 0.7446(2) 0.42240(19) 0.51491(9) 0.0475(5) Uani d . 1 . .
O O2 0.6702(2) 0.2457(2) 0.56137(10) 0.0619(6) Uani d . 1 . .
O O3 0.96731(19) 0.53048(18) 0.44537(8) 0.0426(5) Uani d . 1 . .
O O4 0.9778(2) 0.7002(2) 0.38786(10) 0.0602(6) Uani d . 1 . .
N N1 1.0740(2) 0.2359(2) 0.48224(10) 0.0378(6) Uani d . 1 . .
N N2 0.8058(2) 0.1916(2) 0.44362(10) 0.0394(6) Uani d . 1 . .
C C1 0.6751(3) 0.3687(3) 0.55073(14) 0.0452(8) Uani d . 1 . .
C C2 0.5984(3) 0.4670(3) 0.58304(14) 0.0542(9) Uani d . 1 . .
H H2A 0.5558 0.5314 0.5577 0.065 Uiso calc R 1 . .
H H2B 0.5236 0.4154 0.5987 0.065 Uiso calc R 1 . .
C C3 0.7025(3) 0.5457(3) 0.63028(14) 0.0556(9) Uani d . 1 . .
H H3A 0.7496 0.4796 0.6534 0.067 Uiso calc R 1 . .
H H3B 0.7741 0.5998 0.6138 0.067 Uiso calc R 1 . .
C C4 0.6373(3) 0.6407(3) 0.66775(14) 0.0606(9) Uani d . 1 . .
H H4A 0.5932 0.7091 0.6450 0.073 Uiso calc R 1 . .
H H4B 0.5635 0.5874 0.6834 0.073 Uiso calc R 1 . .
C C5 0.7410(4) 0.7138(4) 0.71538(15) 0.0671(10) Uani d . 1 . .
H H5A 0.8128 0.7689 0.6993 0.081 Uiso calc R 1 . .
H H5B 0.7878 0.6448 0.7369 0.081 Uiso calc R 1 . .
C C6 0.6812(4) 0.8064(4) 0.75564(15) 0.0641(10) Uani d . 1 . .
H H6A 0.6378 0.8781 0.7347 0.077 Uiso calc R 1 . .
H H6B 0.6072 0.7525 0.7709 0.077 Uiso calc R 1 . .
C C7 0.7877(4) 0.8737(4) 0.80388(15) 0.0657(10) Uani d . 1 . .
H H7A 0.8621 0.9264 0.7884 0.079 Uiso calc R 1 . .
H H7B 0.8304 0.8017 0.8249 0.079 Uiso calc R 1 . .
C C8 0.7305(4) 0.9680(4) 0.84449(15) 0.0666(10) Uani d . 1 . .
H H8A 0.6861 1.0392 0.8235 0.080 Uiso calc R 1 . .
H H8B 0.6576 0.9150 0.8607 0.080 Uiso calc R 1 . .
C C9 0.8383(4) 1.0361(4) 0.89138(15) 0.0695(11) Uani d . 1 . .
H H9A 0.9104 1.0896 0.8749 0.083 Uiso calc R 1 . .
H H9B 0.8837 0.9645 0.9117 0.083 Uiso calc R 1 . .
C C10 0.7853(4) 1.1292(4) 0.93316(15) 0.0681(10) Uani d . 1 . .
H H10A 0.7387 1.2000 0.9127 0.082 Uiso calc R 1 . .
H H10B 0.7140 1.0753 0.9500 0.082 Uiso calc R 1 . .
C C11 0.8932(4) 1.1989(4) 0.97973(16) 0.0720(11) Uani d . 1 . .
H H11A 0.9389 1.1283 1.0006 0.086 Uiso calc R 1 . .
H H11B 0.9650 1.2522 0.9630 0.086 Uiso calc R 1 . .
C C12 0.8389(4) 1.2925(4) 1.02059(15) 0.0724(11) Uani d . 1 . .
H H12A 0.7682 1.2386 1.0377 0.087 Uiso calc R 1 . .
H H12B 0.7914 1.3617 0.9995 0.087 Uiso calc R 1 . .
C C13 0.9456(4) 1.3652(4) 1.06694(16) 0.0772(11) Uani d . 1 . .
H H13A 0.9927 1.2960 1.0882 0.093 Uiso calc R 1 . .
H H13B 1.0167 1.4188 1.0499 0.093 Uiso calc R 1 . .
C C14 0.8910(4) 1.4587(4) 1.10716(16) 0.0781(12) Uani d . 1 . .
H H14A 0.8196 1.4050 1.1240 0.094 Uiso calc R 1 . .
H H14B 0.8439 1.5277 1.0857 0.094 Uiso calc R 1 . .
C C15 0.9958(5) 1.5325(5) 1.15394(19) 0.0965(14) Uani d . 1 . .
H H15A 1.0422 1.4641 1.1760 0.116 Uiso calc R 1 . .
H H15B 1.0678 1.5861 1.1374 0.116 Uiso calc R 1 . .
C C16 0.9367(5) 1.6263(5) 1.19290(19) 0.1150(18) Uani d . 1 . .
H H16A 0.8961 1.6985 1.1722 0.172 Uiso calc R 1 . .
H H16B 1.0110 1.6659 1.2221 0.172 Uiso calc R 1 . .
H H16C 0.8649 1.5748 1.2095 0.172 Uiso calc R 1 . .
C C17 0.9304(3) 0.5849(3) 0.39814(13) 0.0421(7) Uani d . 1 . .
C C18 0.8202(3) 0.4979(3) 0.35562(13) 0.0512(8) Uani d . 1 . .
H H18A 0.7488 0.4538 0.3754 0.061 Uiso calc R 1 . .
H H18B 0.7739 0.5582 0.3293 0.061 Uiso calc R 1 . .
C C19 0.8802(3) 0.3880(3) 0.32266(13) 0.0482(8) Uani d . 1 . .
H H19A 0.9534 0.4315 0.3036 0.058 Uiso calc R 1 . .
H H19B 0.9238 0.3257 0.3487 0.058 Uiso calc R 1 . .
C C20 0.7695(3) 0.3054(3) 0.27940(14) 0.0565(9) Uani d . 1 . .
H H20A 0.6993 0.2584 0.2990 0.068 Uiso calc R 1 . .
H H20B 0.7219 0.3691 0.2551 0.068 Uiso calc R 1 . .
C C21 0.8245(3) 0.1999(3) 0.24292(14) 0.0590(9) Uani d . 1 . .
H H21A 0.8656 0.1318 0.2668 0.071 Uiso calc R 1 . .
H H21B 0.8994 0.2455 0.2253 0.071 Uiso calc R 1 . .
C C22 0.7130(4) 0.1261(4) 0.19725(15) 0.0657(10) Uani d . 1 . .
H H22A 0.6424 0.0743 0.2151 0.079 Uiso calc R 1 . .
H H22B 0.6660 0.1948 0.1756 0.079 Uiso calc R 1 . .
C C23 0.7670(4) 0.0293(4) 0.15724(15) 0.0678(10) Uani d . 1 . .
H H23A 0.8096 -0.0422 0.1786 0.081 Uiso calc R 1 . .
H H23B 0.8410 0.0800 0.1408 0.081 Uiso calc R 1 . .
C C24 0.6571(4) -0.0390(4) 0.10995(15) 0.0671(10) Uani d . 1 . .
H H24A 0.5851 -0.0930 0.1264 0.081 Uiso calc R 1 . .
H H24B 0.6117 0.0324 0.0895 0.081 Uiso calc R 1 . .
C C25 0.7126(4) -0.1317(4) 0.06851(15) 0.0679(10) Uani d . 1 . .
H H25A 0.7834 -0.0772 0.0517 0.081 Uiso calc R 1 . .
H H25B 0.7598 -0.2019 0.0891 0.081 Uiso calc R 1 . .
C C26 0.6041(4) -0.2025(4) 0.02180(15) 0.0679(10) Uani d . 1 . .
H H26A 0.5341 -0.2584 0.0385 0.081 Uiso calc R 1 . .
H H26B 0.5558 -0.1325 0.0015 0.081 Uiso calc R 1 . .
C C27 0.6611(4) -0.2929(4) -0.01978(15) 0.0679(10) Uani d . 1 . .
H H27A 0.7115 -0.3611 0.0008 0.082 Uiso calc R 1 . .
H H27B 0.7295 -0.2363 -0.0370 0.082 Uiso calc R 1 . .
C C28 0.5540(4) -0.3672(4) -0.06597(15) 0.0697(10) Uani d . 1 . .
H H28A 0.4855 -0.4239 -0.0488 0.084 Uiso calc R 1 . .
H H28B 0.5037 -0.2991 -0.0867 0.084 Uiso calc R 1 . .
C C29 0.6122(4) -0.4565(4) -0.10674(15) 0.0720(11) Uani d . 1 . .
H H29A 0.6636 -0.5234 -0.0857 0.086 Uiso calc R 1 . .
H H29B 0.6802 -0.3992 -0.1239 0.086 Uiso calc R 1 . .
C C30 0.5078(4) -0.5336(4) -0.15314(16) 0.0751(11) Uani d . 1 . .
H H30A 0.4400 -0.5910 -0.1359 0.090 Uiso calc R 1 . .
H H30B 0.4561 -0.4667 -0.1741 0.090 Uiso calc R 1 . .
C C31 0.5658(5) -0.6224(4) -0.19391(17) 0.0912(14) Uani d . 1 . .
H H31A 0.6188 -0.6884 -0.1730 0.109 Uiso calc R 1 . .
H H31B 0.6322 -0.5647 -0.2117 0.109 Uiso calc R 1 . .
C C32 0.4606(5) -0.7003(5) -0.23923(18) 0.1087(17) Uani d . 1 . .
H H32A 0.4007 -0.7659 -0.2226 0.163 Uiso calc R 1 . .
H H32B 0.5096 -0.7480 -0.2649 0.163 Uiso calc R 1 . .
H H32C 0.4039 -0.6370 -0.2593 0.163 Uiso calc R 1 . .
C C33 1.2115(3) 0.2658(3) 0.50422(13) 0.0452(8) Uani d . 1 . .
H H33 1.2389 0.3473 0.5264 0.054 Uiso calc R 1 . .
C C34 1.3123(3) 0.1815(3) 0.49531(14) 0.0481(8) Uani d . 1 . .
H H34 1.4065 0.2064 0.5108 0.058 Uiso calc R 1 . .
C C35 1.2743(3) 0.0604(3) 0.46349(14) 0.0495(8) Uani d . 1 . .
H H35 1.3415 0.0007 0.4579 0.059 Uiso calc R 1 . .
C C36 1.1338(3) 0.0283(3) 0.43977(13) 0.0462(8) Uani d . 1 . .
H H36 1.1054 -0.0529 0.4175 0.055 Uiso calc R 1 . .
C C37 1.0366(3) 0.1174(3) 0.44938(12) 0.0374(7) Uani d . 1 . .
C C38 0.8836(3) 0.0946(3) 0.42662(12) 0.0367(7) Uani d . 1 . .
C C39 0.8228(3) -0.0172(3) 0.39013(13) 0.0497(8) Uani d . 1 . .
H H39 0.8778 -0.0836 0.3787 0.060 Uiso calc R 1 . .
C C40 0.6794(4) -0.0272(3) 0.37133(14) 0.0572(9) Uani d . 1 . .
H H40 0.6364 -0.1009 0.3468 0.069 Uiso calc R 1 . .
C C41 0.5997(3) 0.0712(3) 0.38858(14) 0.0539(9) Uani d . 1 . .
H H41 0.5027 0.0649 0.3761 0.065 Uiso calc R 1 . .
C C42 0.6662(3) 0.1794(3) 0.42469(13) 0.0456(8) Uani d . 1 . .
H H42 0.6124 0.2464 0.4364 0.055 Uiso calc R 1 . .
O O5 0.6666(4) 0.1341(4) 0.66351(13) 0.1153(12) Uani d D 1 . .
H H5 0.656(7) 0.175(5) 0.6327(15) 0.173 Uiso d D 1 . .
C C43 0.7910(5) 0.1699(5) 0.6985(2) 0.1218(19) Uani d . 1 . .
H H43A 0.8472 0.0934 0.7000 0.183 Uiso calc R 1 . .
H H43B 0.7724 0.1940 0.7356 0.183 Uiso calc R 1 . .
H H43C 0.8415 0.2475 0.6845 0.183 Uiso calc R 1 . .

loop_
_atom_site_aniso_label
_atom_site_aniso_U_11
_atom_site_aniso_U_22
_atom_site_aniso_U_33
_atom_site_aniso_U_12
_atom_site_aniso_U_13
_atom_site_aniso_U_23
Cu1 0.0363(2) 0.0308(2) 0.0444(2) 0.00502(14) -0.00033(16) -0.01253(15)
O1 0.0442(11) 0.0392(11) 0.0593(15) 0.0086(9) 0.0092(11) -0.0083(11)
O2 0.0750(15) 0.0396(13) 0.0710(17) 0.0061(11) 0.0141(13) -0.0066(11)
O3 0.0505(12) 0.0330(10) 0.0406(12) 0.0066(9) -0.0032(10) -0.0084(9)
O4 0.0753(15) 0.0399(12) 0.0614(15) 0.0001(12) 0.0018(12) 0.0020(11)
N1 0.0379(12) 0.0287(12) 0.0446(15) 0.0048(10) 0.0013(11) -0.0066(11)
N2 0.0396(13) 0.0326(12) 0.0444(15) 0.0048(10) 0.0029(12) -0.0072(11)
C1 0.0363(16) 0.0461(19) 0.049(2) 0.0046(14) -0.0028(15) -0.0146(16)
C2 0.0430(17) 0.0542(19) 0.063(2) 0.0080(15) 0.0056(16) -0.0197(17)
C3 0.0507(18) 0.0547(19) 0.057(2) 0.0079(16) 0.0008(17) -0.0182(17)
C4 0.059(2) 0.064(2) 0.055(2) 0.0191(17) -0.0021(17) -0.0208(18)
C5 0.066(2) 0.070(2) 0.063(2) 0.0134(19) 0.0036(19) -0.0224(19)
C6 0.063(2) 0.069(2) 0.058(2) 0.0150(18) 0.0021(18) -0.0217(18)
C7 0.068(2) 0.068(2) 0.060(2) 0.0147(19) 0.0034(19) -0.0177(19)
C8 0.069(2) 0.073(2) 0.055(2) 0.0106(19) 0.0043(19) -0.0191(19)
C9 0.068(2) 0.075(2) 0.062(2) 0.009(2) 0.004(2) -0.021(2)
C10 0.070(2) 0.075(2) 0.056(2) 0.008(2) 0.0067(19) -0.0178(19)
C11 0.067(2) 0.078(3) 0.065(3) 0.003(2) 0.001(2) -0.021(2)
C12 0.076(2) 0.075(2) 0.061(2) 0.010(2) 0.000(2) -0.024(2)
C13 0.077(3) 0.079(3) 0.069(3) 0.003(2) 0.001(2) -0.020(2)
C14 0.081(3) 0.082(3) 0.063(3) 0.008(2) -0.007(2) -0.019(2)
C15 0.092(3) 0.106(3) 0.079(3) -0.002(3) -0.006(3) -0.028(3)
C16 0.140(4) 0.109(4) 0.084(3) 0.004(3) -0.004(3) -0.039(3)
C17 0.0434(16) 0.0392(17) 0.0420(19) 0.0115(14) -0.0002(15) -0.0090(15)
C18 0.0495(18) 0.0500(18) 0.049(2) 0.0106(15) -0.0102(15) -0.0089(15)
C19 0.0520(18) 0.0460(17) 0.0429(19) 0.0037(15) 0.0000(15) -0.0081(15)
C20 0.059(2) 0.0553(19) 0.049(2) -0.0006(16) -0.0012(17) -0.0160(16)
C21 0.0565(19) 0.061(2) 0.053(2) 0.0002(17) -0.0026(17) -0.0195(17)
C22 0.064(2) 0.065(2) 0.062(2) -0.0002(18) 0.0034(19) -0.0245(19)
C23 0.064(2) 0.072(2) 0.060(2) 0.0040(19) -0.0010(19) -0.0249(19)
C24 0.066(2) 0.068(2) 0.061(2) -0.0003(19) 0.0018(19) -0.0249(19)
C25 0.068(2) 0.071(2) 0.059(2) 0.0068(19) -0.0021(19) -0.0239(19)
C26 0.070(2) 0.070(2) 0.057(2) 0.0007(19) 0.0009(19) -0.0244(19)
C27 0.071(2) 0.071(2) 0.056(2) 0.0050(19) 0.0004(19) -0.0215(19)
C28 0.074(2) 0.071(2) 0.057(2) 0.002(2) 0.0013(19) -0.0211(19)
C29 0.075(2) 0.075(2) 0.059(2) 0.010(2) -0.005(2) -0.023(2)
C30 0.082(3) 0.078(3) 0.058(2) 0.005(2) -0.004(2) -0.020(2)
C31 0.102(3) 0.094(3) 0.069(3) 0.016(3) -0.006(2) -0.036(2)
C32 0.115(4) 0.118(4) 0.080(3) 0.013(3) -0.015(3) -0.047(3)
C33 0.0416(16) 0.0331(15) 0.058(2) 0.0040(13) 0.0018(15) -0.0085(14)
C34 0.0368(16) 0.0427(17) 0.064(2) 0.0066(14) 0.0046(16) -0.0007(16)
C35 0.0483(18) 0.0391(17) 0.065(2) 0.0141(14) 0.0161(16) -0.0040(16)
C36 0.0509(18) 0.0346(16) 0.053(2) 0.0048(14) 0.0114(16) -0.0117(14)
C37 0.0434(16) 0.0287(14) 0.0398(17) 0.0027(12) 0.0075(14) -0.0034(13)
C38 0.0441(16) 0.0300(14) 0.0345(16) 0.0012(12) 0.0036(13) -0.0024(12)
C39 0.0553(19) 0.0392(17) 0.050(2) 0.0023(15) 0.0021(16) -0.0167(15)
C40 0.065(2) 0.0416(18) 0.055(2) -0.0066(16) -0.0075(17) -0.0188(16)
C41 0.0457(17) 0.0539(19) 0.053(2) -0.0041(16) -0.0114(16) -0.0064(16)
C42 0.0405(16) 0.0432(17) 0.051(2) 0.0041(14) 0.0019(15) -0.0063(15)
O5 0.116(2) 0.135(3) 0.078(2) -0.052(2) 0.003(2) 0.003(2)
C43 0.120(4) 0.148(5) 0.085(4) -0.033(4) 0.003(3) 0.012(3)

loop_
_atom_type_symbol
_atom_type_description
_atom_type_scat_dispersion_real
_atom_type_scat_dispersion_imag
_atom_type_scat_source
C C 0.0033 0.0016 'International Tables Vol C Tables 4.2.6.8 and 6.1.1.4'
H H 0.0000 0.0000 'International Tables Vol C Tables 4.2.6.8 and 6.1.1.4'
N N 0.0061 0.0033 'International Tables Vol C Tables 4.2.6.8 and 6.1.1.4'
O O 0.0106 0.0060 'International Tables Vol C Tables 4.2.6.8 and 6.1.1.4'
Cu Cu 0.3201 1.2651 'International Tables Vol C Tables 4.2.6.8 and 6.1.1.4'

loop_
_geom_angle_atom_site_label_1
_geom_angle_atom_site_label_2
_geom_angle_atom_site_label_3
_geom_angle_site_symmetry_1
_geom_angle_site_symmetry_3
_geom_angle
_geom_angle_publ_flag
O1 Cu1 O3 . 2_766 90.51(8) ?
O1 Cu1 N2 . . 95.52(9) ?
O3 Cu1 N2 2_766 . 172.47(8) ?
O1 Cu1 N1 . . 173.45(9) ?
O3 Cu1 N1 2_766 . 93.43(8) ?
N2 Cu1 N1 . . 80.17(9) ?
O1 Cu1 O3 . . 89.86(8) ?
O3 Cu1 O3 2_766 . 77.36(8) ?
N2 Cu1 O3 . . 107.08(8) ?
N1 Cu1 O3 . . 96.10(8) ?
C1 O1 Cu1 . . 119.20(19) ?
C17 O3 Cu1 . 2_766 113.34(17) ?
C17 O3 Cu1 . . 142.73(18) ?
Cu1 O3 Cu1 2_766 . 102.64(8) ?
C33 N1 C37 . . 117.7(2) ?
C33 N1 Cu1 . . 126.72(18) ?
C37 N1 Cu1 . . 115.38(17) ?
C42 N2 C38 . . 118.8(2) ?
C42 N2 Cu1 . . 125.58(19) ?
C38 N2 Cu1 . . 115.63(17) ?
O2 C1 O1 . . 124.4(3) ?
O2 C1 C2 . . 119.8(3) ?
O1 C1 C2 . . 115.8(3) ?
C3 C2 C1 . . 109.7(2) ?
C3 C2 H2A . . 109.7 ?
C1 C2 H2A . . 109.7 ?
C3 C2 H2B . . 109.7 ?
C1 C2 H2B . . 109.7 ?
H2A C2 H2B . . 108.2 ?
C4 C3 C2 . . 114.7(3) ?
C4 C3 H3A . . 108.6 ?
C2 C3 H3A . . 108.6 ?
C4 C3 H3B . . 108.6 ?
C2 C3 H3B . . 108.6 ?
H3A C3 H3B . . 107.6 ?
C5 C4 C3 . . 113.9(3) ?
C5 C4 H4A . . 108.8 ?
C3 C4 H4A . . 108.8 ?
C5 C4 H4B . . 108.8 ?
C3 C4 H4B . . 108.8 ?
H4A C4 H4B . . 107.7 ?
C4 C5 C6 . . 116.4(3) ?
C4 C5 H5A . . 108.2 ?
C6 C5 H5A . . 108.2 ?
C4 C5 H5B . . 108.2 ?
C6 C5 H5B . . 108.2 ?
H5A C5 H5B . . 107.3 ?
C7 C6 C5 . . 114.7(3) ?
C7 C6 H6A . . 108.6 ?
C5 C6 H6A . . 108.6 ?
C7 C6 H6B . . 108.6 ?
C5 C6 H6B . . 108.6 ?
H6A C6 H6B . . 107.6 ?
C6 C7 C8 . . 115.7(3) ?
C6 C7 H7A . . 108.4 ?
C8 C7 H7A . . 108.4 ?
C6 C7 H7B . . 108.4 ?
C8 C7 H7B . . 108.4 ?
H7A C7 H7B . . 107.4 ?
C9 C8 C7 . . 114.9(3) ?
C9 C8 H8A . . 108.5 ?
C7 C8 H8A . . 108.5 ?
C9 C8 H8B . . 108.5 ?
C7 C8 H8B . . 108.5 ?
H8A C8 H8B . . 107.5 ?
C8 C9 C10 . . 116.6(3) ?
C8 C9 H9A . . 108.2 ?
C10 C9 H9A . . 108.2 ?
C8 C9 H9B . . 108.2 ?
C10 C9 H9B . . 108.2 ?
H9A C9 H9B . . 107.3 ?
C11 C10 C9 . . 116.7(3) ?
C11 C10 H10A . . 108.1 ?
C9 C10 H10A . . 108.1 ?
C11 C10 H10B . . 108.1 ?
C9 C10 H10B . . 108.1 ?
H10A C10 H10B . . 107.3 ?
C12 C11 C10 . . 116.0(3) ?
C12 C11 H11A . . 108.3 ?
C10 C11 H11A . . 108.3 ?
C12 C11 H11B . . 108.3 ?
C10 C11 H11B . . 108.3 ?
H11A C11 H11B . . 107.4 ?
C11 C12 C13 . . 116.9(3) ?
C11 C12 H12A . . 108.1 ?
C13 C12 H12A . . 108.1 ?
C11 C12 H12B . . 108.1 ?
C13 C12 H12B . . 108.1 ?
H12A C12 H12B . . 107.3 ?
C14 C13 C12 . . 116.5(3) ?
C14 C13 H13A . . 108.2 ?
C12 C13 H13A . . 108.2 ?
C14 C13 H13B . . 108.2 ?
C12 C13 H13B . . 108.2 ?
H13A C13 H13B . . 107.3 ?
C13 C14 C15 . . 117.5(3) ?
C13 C14 H14A . . 107.9 ?
C15 C14 H14A . . 107.9 ?
C13 C14 H14B . . 107.9 ?
C15 C14 H14B . . 107.9 ?
H14A C14 H14B . . 107.2 ?
C16 C15 C14 . . 115.7(4) ?
C16 C15 H15A . . 108.4 ?
C14 C15 H15A . . 108.4 ?
C16 C15 H15B . . 108.4 ?
C14 C15 H15B . . 108.4 ?
H15A C15 H15B . . 107.4 ?
C15 C16 H16A . . 109.5 ?
C15 C16 H16B . . 109.5 ?
H16A C16 H16B . . 109.5 ?
C15 C16 H16C . . 109.5 ?
H16A C16 H16C . . 109.5 ?
H16B C16 H16C . . 109.5 ?
O4 C17 O3 . . 123.0(3) ?
O4 C17 C18 . . 121.1(3) ?
O3 C17 C18 . . 115.9(3) ?
C19 C18 C17 . . 113.9(2) ?
C19 C18 H18A . . 108.8 ?
C17 C18 H18A . . 108.8 ?
C19 C18 H18B . . 108.8 ?
C17 C18 H18B . . 108.8 ?
H18A C18 H18B . . 107.7 ?
C20 C19 C18 . . 113.0(2) ?
C20 C19 H19A . . 109.0 ?
C18 C19 H19A . . 109.0 ?
C20 C19 H19B . . 109.0 ?
C18 C19 H19B . . 109.0 ?
H19A C19 H19B . . 107.8 ?
C21 C20 C19 . . 115.3(3) ?
C21 C20 H20A . . 108.4 ?
C19 C20 H20A . . 108.4 ?
C21 C20 H20B . . 108.4 ?
C19 C20 H20B . . 108.4 ?
H20A C20 H20B . . 107.5 ?
C20 C21 C22 . . 114.1(3) ?
C20 C21 H21A . . 108.7 ?
C22 C21 H21A . . 108.7 ?
C20 C21 H21B . . 108.7 ?
C22 C21 H21B . . 108.7 ?
H21A C21 H21B . . 107.6 ?
C23 C22 C21 . . 115.3(3) ?
C23 C22 H22A . . 108.4 ?
C21 C22 H22A . . 108.4 ?
C23 C22 H22B . . 108.4 ?
C21 C22 H22B . . 108.4 ?
H22A C22 H22B . . 107.5 ?
C22 C23 C24 . . 115.4(3) ?
C22 C23 H23A . . 108.4 ?
C24 C23 H23A . . 108.4 ?
C22 C23 H23B . . 108.4 ?
C24 C23 H23B . . 108.4 ?
H23A C23 H23B . . 107.5 ?
C25 C24 C23 . . 115.2(3) ?
C25 C24 H24A . . 108.5 ?
C23 C24 H24A . . 108.5 ?
C25 C24 H24B . . 108.5 ?
C23 C24 H24B . . 108.5 ?
H24A C24 H24B . . 107.5 ?
C26 C25 C24 . . 115.9(3) ?
C26 C25 H25A . . 108.3 ?
C24 C25 H25A . . 108.3 ?
C26 C25 H25B . . 108.3 ?
C24 C25 H25B . . 108.3 ?
H25A C25 H25B . . 107.4 ?
C27 C26 C25 . . 115.3(3) ?
C27 C26 H26A . . 108.4 ?
C25 C26 H26A . . 108.4 ?
C27 C26 H26B . . 108.4 ?
C25 C26 H26B . . 108.4 ?
H26A C26 H26B . . 107.5 ?
C26 C27 C28 . . 116.2(3) ?
C26 C27 H27A . . 108.2 ?
C28 C27 H27A . . 108.2 ?
C26 C27 H27B . . 108.2 ?
C28 C27 H27B . . 108.2 ?
H27A C27 H27B . . 107.4 ?
C29 C28 C27 . . 115.5(3) ?
C29 C28 H28A . . 108.4 ?
C27 C28 H28A . . 108.4 ?
C29 C28 H28B . . 108.4 ?
C27 C28 H28B . . 108.4 ?
H28A C28 H28B . . 107.5 ?
C28 C29 C30 . . 116.9(3) ?
C28 C29 H29A . . 108.1 ?
C30 C29 H29A . . 108.1 ?
C28 C29 H29B . . 108.1 ?
C30 C29 H29B . . 108.1 ?
H29A C29 H29B . . 107.3 ?
C31 C30 C29 . . 116.9(3) ?
C31 C30 H30A . . 108.1 ?
C29 C30 H30A . . 108.1 ?
C31 C30 H30B . . 108.1 ?
C29 C30 H30B . . 108.1 ?
H30A C30 H30B . . 107.3 ?
C30 C31 C32 . . 116.4(4) ?
C30 C31 H31A . . 108.2 ?
C32 C31 H31A . . 108.2 ?
C30 C31 H31B . . 108.2 ?
C32 C31 H31B . . 108.2 ?
H31A C31 H31B . . 107.3 ?
C31 C32 H32A . . 109.5 ?
C31 C32 H32B . . 109.5 ?
H32A C32 H32B . . 109.5 ?
C31 C32 H32C . . 109.5 ?
H32A C32 H32C . . 109.5 ?
H32B C32 H32C . . 109.5 ?
N1 C33 C34 . . 122.7(3) ?
N1 C33 H33 . . 118.6 ?
C34 C33 H33 . . 118.6 ?
C33 C34 C35 . . 119.7(3) ?
C33 C34 H34 . . 120.2 ?
C35 C34 H34 . . 120.2 ?
C34 C35 C36 . . 118.6(3) ?
C34 C35 H35 . . 120.7 ?
C36 C35 H35 . . 120.7 ?
C37 C36 C35 . . 119.4(3) ?
C37 C36 H36 . . 120.3 ?
C35 C36 H36 . . 120.3 ?
N1 C37 C36 . . 121.8(2) ?
N1 C37 C38 . . 113.6(2) ?
C36 C37 C38 . . 124.6(2) ?
N2 C38 C39 . . 121.7(3) ?
N2 C38 C37 . . 114.8(2) ?
C39 C38 C37 . . 123.4(3) ?
C40 C39 C38 . . 118.3(3) ?
C40 C39 H39 . . 120.8 ?
C38 C39 H39 . . 120.8 ?
C41 C40 C39 . . 120.2(3) ?
C41 C40 H40 . . 119.9 ?
C39 C40 H40 . . 119.9 ?
C40 C41 C42 . . 118.6(3) ?
C40 C41 H41 . . 120.7 ?
C42 C41 H41 . . 120.7 ?
N2 C42 C41 . . 122.4(3) ?
N2 C42 H42 . . 118.8 ?
C41 C42 H42 . . 118.8 ?
C43 O5 H5 . . 116(4) ?
O5 C43 H43A . . 109.5 ?
O5 C43 H43B . . 109.5 ?
H43A C43 H43B . . 109.5 ?
O5 C43 H43C . . 109.5 ?
H43A C43 H43C . . 109.5 ?
H43B C43 H43C . . 109.5 ?

loop_
_geom_bond_atom_site_label_1
_geom_bond_atom_site_label_2
_geom_bond_site_symmetry_2
_geom_bond_distance
_geom_bond_publ_flag
Cu1 O1 . 1.945(2) ?
Cu1 O3 2_766 1.9617(17) ?
Cu1 N2 . 2.005(2) ?
Cu1 N1 . 2.019(2) ?
Cu1 O3 . 2.349(2) ?
O1 C1 . 1.268(4) ?
O2 C1 . 1.235(4) ?
O3 C17 . 1.289(3) ?
O3 Cu1 2_766 1.9617(17) ?
O4 C17 . 1.222(3) ?
N1 C33 . 1.346(3) ?
N1 C37 . 1.357(3) ?
N2 C42 . 1.342(3) ?
N2 C38 . 1.347(3) ?
C1 C2 . 1.519(4) ?
C2 C3 . 1.519(4) ?
C2 H2A . 0.9700 ?
C2 H2B . 0.9700 ?
C3 C4 . 1.506(4) ?
C3 H3A . 0.9700 ?
C3 H3B . 0.9700 ?
C4 C5 . 1.502(4) ?
C4 H4A . 0.9700 ?
C4 H4B . 0.9700 ?
C5 C6 . 1.507(4) ?
C5 H5A . 0.9700 ?
C5 H5B . 0.9700 ?
C6 C7 . 1.505(4) ?
C6 H6A . 0.9700 ?
C6 H6B . 0.9700 ?
C7 C8 . 1.510(4) ?
C7 H7A . 0.9700 ?
C7 H7B . 0.9700 ?
C8 C9 . 1.493(4) ?
C8 H8A . 0.9700 ?
C8 H8B . 0.9700 ?
C9 C10 . 1.501(4) ?
C9 H9A . 0.9700 ?
C9 H9B . 0.9700 ?
C10 C11 . 1.495(4) ?
C10 H10A . 0.9700 ?
C10 H10B . 0.9700 ?
C11 C12 . 1.494(4) ?
C11 H11A . 0.9700 ?
C11 H11B . 0.9700 ?
C12 C13 . 1.496(4) ?
C12 H12A . 0.9700 ?
C12 H12B . 0.9700 ?
C13 C14 . 1.486(5) ?
C13 H13A . 0.9700 ?
C13 H13B . 0.9700 ?
C14 C15 . 1.497(5) ?
C14 H14A . 0.9700 ?
C14 H14B . 0.9700 ?
C15 C16 . 1.490(5) ?
C15 H15A . 0.9700 ?
C15 H15B . 0.9700 ?
C16 H16A . 0.9600 ?
C16 H16B . 0.9600 ?
C16 H16C . 0.9600 ?
C17 C18 . 1.519(4) ?
C18 C19 . 1.513(4) ?
C18 H18A . 0.9700 ?
C18 H18B . 0.9700 ?
C19 C20 . 1.512(4) ?
C19 H19A . 0.9700 ?
C19 H19B . 0.9700 ?
C20 C21 . 1.507(4) ?
C20 H20A . 0.9700 ?
C20 H20B . 0.9700 ?
C21 C22 . 1.515(4) ?
C21 H21A . 0.9700 ?
C21 H21B . 0.9700 ?
C22 C23 . 1.499(4) ?
C22 H22A . 0.9700 ?
C22 H22B . 0.9700 ?
C23 C24 . 1.511(4) ?
C23 H23A . 0.9700 ?
C23 H23B . 0.9700 ?
C24 C25 . 1.505(4) ?
C24 H24A . 0.9700 ?
C24 H24B . 0.9700 ?
C25 C26 . 1.504(4) ?
C25 H25A . 0.9700 ?
C25 H25B . 0.9700 ?
C26 C27 . 1.502(4) ?
C26 H26A . 0.9700 ?
C26 H26B . 0.9700 ?
C27 C28 . 1.502(4) ?
C27 H27A . 0.9700 ?
C27 H27B . 0.9700 ?
C28 C29 . 1.487(5) ?
C28 H28A . 0.9700 ?
C28 H28B . 0.9700 ?
C29 C30 . 1.502(4) ?
C29 H29A . 0.9700 ?
C29 H29B . 0.9700 ?
C30 C31 . 1.484(5) ?
C30 H30A . 0.9700 ?
C30 H30B . 0.9700 ?
C31 C32 . 1.493(5) ?
C31 H31A . 0.9700 ?
C31 H31B . 0.9700 ?
C32 H32A . 0.9600 ?
C32 H32B . 0.9600 ?
C32 H32C . 0.9600 ?
C33 C34 . 1.363(4) ?
C33 H33 . 0.9300 ?
C34 C35 . 1.365(4) ?
C34 H34 . 0.9300 ?
C35 C36 . 1.384(4) ?
C35 H35 . 0.9300 ?
C36 C37 . 1.372(4) ?
C36 H36 . 0.9300 ?
C37 C38 . 1.481(4) ?
C38 C39 . 1.391(3) ?
C39 C40 . 1.377(4) ?
C39 H39 . 0.9300 ?
C40 C41 . 1.371(4) ?
C40 H40 . 0.9300 ?
C41 C42 . 1.377(4) ?
C41 H41 . 0.9300 ?
C42 H42 . 0.9300 ?
O5 C43 . 1.359(5) ?
O5 H5 . 0.86(2) ?
C43 H43A . 0.9600 ?
C43 H43B . 0.9600 ?
C43 H43C . 0.9600 ?

loop_
_geom_hbond_atom_site_label_D
_geom_hbond_atom_site_label_H
_geom_hbond_atom_site_label_A
_geom_hbond_site_symmetry_A
_geom_hbond_distance_DH
_geom_hbond_distance_HA
_geom_hbond_distance_DA
_geom_hbond_angle_DHA
C33 H33 O1 2_766 0.93 2.50 3.093(3) 122
C33 H33 O3 2_766 0.93 2.57 3.071(3) 114
C35 H35 O2 2_756 0.93 2.42 3.129(3) 134
C39 H39 O4 1_545 0.93 2.41 3.258(4) 152
C41 H41 O5 2_656 0.93 2.46 3.153(4) 131
C42 H42 O1 . 0.93 2.59 3.096(3) 115
O5 H5 O2 . 0.86(2) 1.89(3) 2.732(4) 166(6)
